data_4343225
loop_
_publ_author_name
'Qiu, Jie'
'Vlaisavljevich, Bess'
'Jouffret, Laurent'
'Nguyen, Kevin'
'Szymanowski, Jennifer E. S.'
'Gagliardi, Laura'
'Burns, Peter C.'

_publ_section_title
;
 Cation templating and electronic structure effects in uranyl cage
 clusters probed by the isolation of peroxide-bridged uranyl dimers.
;
_journal_issue 9
_journal_name_full 'Inorganic chemistry'
_journal_page_first 4445
_journal_page_last 4455
_journal_paper_doi 10.1021/acs.inorgchem.5b00248
_journal_volume 54
_journal_year 2015
_chemical_formula_moiety (UO2)2(O2)(C6H4O2N)2(C2H3O2)2(C8H20N)2
_chemical_formula_sum 'C32 N4 O14 U2'
_chemical_formula_weight 1140.42
_chemical_melting_point ?
_chemical_name_common dimer11
_chemical_name_systematic
; 
 ? 
;
_space_group_IT_number 14
_symmetry_cell_setting monoclinic
_symmetry_space_group_name_Hall '-P 2ybc'
_symmetry_space_group_name_H-M 'P 1 21/c 1'
_atom_sites_solution_hydrogens none
_atom_sites_solution_primary direct
_atom_sites_solution_secondary difmap
_audit_creation_method SHELXL-97
_cell_angle_alpha 90.00
_cell_angle_beta 124.363(10)
_cell_angle_gamma 90.00
_cell_formula_units_Z 2
_cell_length_a 14.069(2)
_cell_length_b 10.0359(17)
_cell_length_c 16.953(2)
_cell_measurement_reflns_used 4723
_cell_measurement_temperature 100(2)
_cell_measurement_theta_max 27.97
_cell_measurement_theta_min 1.75
_cell_volume 1975.9(5)
_computing_cell_refinement APEX2
_computing_data_collection APEX2
_computing_data_reduction APEX2
_computing_molecular_graphics CrystalMaker
_computing_publication_material 'SHELCIF-97 (Sheldrick, 2008)'
_computing_structure_refinement 'SHELXL-97 (Sheldrick, 2008)'
_computing_structure_solution 'SHELXS-97 (Sheldrick, 2008)'
_diffrn_ambient_temperature 100(2)
_diffrn_detector_area_resol_mean 0
_diffrn_measured_fraction_theta_full 0.991
_diffrn_measured_fraction_theta_max 0.991
_diffrn_measurement_device_type 'Bruker APEX2 QUAZAR'
_diffrn_measurement_method Sphere
_diffrn_radiation_monochromator graphite
_diffrn_radiation_source 'fine-focus sealed tube'
_diffrn_radiation_type MoK\a
_diffrn_radiation_wavelength 0.71073
_diffrn_reflns_av_R_equivalents 0.0965
_diffrn_reflns_av_sigmaI/netI 0.0858
_diffrn_reflns_limit_h_max 18
_diffrn_reflns_limit_h_min -18
_diffrn_reflns_limit_k_max 12
_diffrn_reflns_limit_k_min -13
_diffrn_reflns_limit_l_max 22
_diffrn_reflns_limit_l_min -21
_diffrn_reflns_number 21908
_diffrn_reflns_theta_full 27.97
_diffrn_reflns_theta_max 27.97
_diffrn_reflns_theta_min 1.75
_exptl_absorpt_coefficient_mu 8.249
_exptl_absorpt_correction_T_max 0.814
_exptl_absorpt_correction_T_min 0.586
_exptl_absorpt_correction_type multi-scan
_exptl_absorpt_process_details SADABS
_exptl_crystal_colour yellow
_exptl_crystal_density_diffrn 1.917
_exptl_crystal_density_meas ?
_exptl_crystal_density_method 'not measured'
_exptl_crystal_description flake
_exptl_crystal_F_000 1032
_exptl_crystal_size_max 0.125
_exptl_crystal_size_mid 0.055
_exptl_crystal_size_min 0.025
_refine_diff_density_max 1.205
_refine_diff_density_min -1.070
_refine_diff_density_rms 0.235
_refine_ls_extinction_method none
_refine_ls_goodness_of_fit_ref 0.994
_refine_ls_hydrogen_treatment none
_refine_ls_matrix_type full
_refine_ls_number_parameters 235
_refine_ls_number_reflns 4723
_refine_ls_number_restraints 0
_refine_ls_restrained_S_all 0.994
_refine_ls_R_factor_all 0.0807
_refine_ls_R_factor_gt 0.0419
_refine_ls_shift/su_max 0.000
_refine_ls_shift/su_mean 0.000
_refine_ls_structure_factor_coef Fsqd
_refine_ls_weighting_details 'calc w=1/[\s^2^(Fo^2^)+(0.0404P)^2^+0.0000P] where P=(Fo^2^+2Fc^2^)/3'
_refine_ls_weighting_scheme calc
_refine_ls_wR_factor_gt 0.0826
_refine_ls_wR_factor_ref 0.0958
_reflns_number_gt 3263
_reflns_number_total 4723
_reflns_threshold_expression >2sigma(I)
_cod_data_source_file ic5b00248_si_001.cif
_cod_data_source_block dimer11
_cod_depositor_comments
;
The following automatic conversions were performed:

'_chemical_melting_point' value 'n/a' was changed to '?' - the value
is undefined or not given.

'_exptl_crystal_density_meas' value 'n/a' was changed to '?' - the
value is perceived as not measured.

Automatic conversion script
Id: cif_fix_values 3271 2015-04-21 07:52:19Z andrius 
;
_cod_original_sg_symbol_H-M P2(1)/c
_cod_database_code 4343225

loop_
_symmetry_equiv_pos_as_xyz
'x, y, z'
'-x, y+1/2, -z+1/2'
'-x, -y, -z'
'x, -y-1/2, z-1/2'

loop_
_atom_site_label
_atom_site_type_symbol
_atom_site_fract_x
_atom_site_fract_y
_atom_site_fract_z
_atom_site_U_iso_or_equiv
_atom_site_adp_type
_atom_site_occupancy
_atom_site_symmetry_multiplicity
_atom_site_calc_flag
U1 U 0.32396(2) -0.05482(3) -0.11832(2) 0.01476(9) Uani 1 1 d
O1 O 0.1294(5) -0.0782(6) -0.1472(4) 0.0268(14) Uani 1 1 d
O2 O 0.3502(5) -0.2196(5) -0.0708(4) 0.0230(13) Uani 1 1 d
O3 O 0.1896(5) -0.1457(6) -0.2709(4) 0.0246(13) Uani 1 1 d
O4 O 0.2611(5) 0.0251(6) -0.0167(4) 0.0286(14) Uani 1 1 d
O5 O 0.2940(5) 0.1066(5) -0.1709(4) 0.0254(13) Uani 1 1 d
O6 O 0.4785(5) 0.0199(6) 0.0295(4) 0.0285(15) Uani 1 1 d
O7 O 0.1317(5) -0.2457(7) -0.4089(4) 0.0381(17) Uani 1 1 d
N1 N 0.4040(6) -0.1293(6) -0.2188(5) 0.0209(15) Uani 1 1 d
N2 N -0.1889(6) -0.0383(6) -0.4190(5) 0.0246(16) Uani 1 1 d
C1 C 0.3307(7) -0.1967(8) -0.2998(6) 0.0191(17) Uani 1 1 d
C2 C 0.5163(7) -0.1184(9) -0.1919(6) 0.028(2) Uani 1 1 d
C3 C 0.2064(8) -0.1968(8) -0.3315(6) 0.0244(19) Uani 1 1 d
C4 C 0.3630(7) -0.2605(8) -0.3548(6) 0.026(2) Uani 1 1 d
C5 C 0.5550(8) -0.1763(9) -0.2421(6) 0.031(2) Uani 1 1 d
C6 C 0.4790(8) -0.2505(9) -0.3244(6) 0.030(2) Uani 1 1 d
C7 C -0.1649(8) -0.0846(8) -0.3227(6) 0.029(2) Uani 1 1 d
C8 C 0.1589(7) -0.0160(8) -0.0707(6) 0.0218(19) Uani 1 1 d
C9 C 0.0748(8) 0.0022(9) -0.0433(7) 0.031(2) Uani 1 1 d
C10 C -0.1392(7) 0.0989(8) -0.4120(6) 0.025(2) Uani 1 1 d
C11 C -0.3180(7) -0.0253(9) -0.4945(6) 0.033(2) Uani 1 1 d
C12 C -0.1334(8) -0.1443(8) -0.4447(7) 0.036(2) Uani 1 1 d
C13 C -0.2147(9) 0.0094(10) -0.2838(7) 0.040(3) Uani 1 1 d
C14 C -0.0084(8) 0.1134(9) -0.3366(7) 0.038(2) Uani 1 1 d
C15 C -0.1462(10) -0.1189(10) -0.5385(7) 0.047(3) Uani 1 1 d
C16 C -0.3889(8) -0.1501(9) -0.5069(7) 0.041(3) Uani 1 1 d

loop_
_atom_site_aniso_label
_atom_site_aniso_U_11
_atom_site_aniso_U_22
_atom_site_aniso_U_33
_atom_site_aniso_U_23
_atom_site_aniso_U_13
_atom_site_aniso_U_12
U1 0.01356(14) 0.01557(14) 0.01669(14) -0.00116(15) 0.00947(11) -0.00085(15)
O1 0.019(3) 0.036(4) 0.028(3) 0.001(3) 0.015(3) 0.002(3)
O2 0.018(3) 0.021(3) 0.033(3) 0.002(3) 0.016(3) 0.002(2)
O3 0.018(3) 0.031(3) 0.022(3) -0.004(3) 0.010(3) -0.001(3)
O4 0.023(3) 0.040(4) 0.027(3) -0.005(3) 0.017(3) -0.003(3)
O5 0.030(3) 0.016(3) 0.033(3) -0.002(3) 0.020(3) 0.000(3)
O6 0.021(3) 0.049(4) 0.021(3) -0.018(3) 0.015(3) -0.009(3)
O7 0.025(3) 0.062(5) 0.025(3) -0.018(3) 0.012(3) -0.009(3)
N1 0.023(4) 0.020(4) 0.020(4) -0.001(3) 0.012(3) -0.001(3)
N2 0.031(4) 0.010(3) 0.033(4) -0.002(3) 0.019(3) 0.000(3)
C1 0.021(4) 0.020(4) 0.021(4) 0.001(3) 0.015(4) -0.002(3)
C2 0.026(5) 0.031(5) 0.034(5) 0.009(4) 0.022(4) 0.010(4)
C3 0.032(5) 0.014(4) 0.027(5) 0.002(4) 0.016(4) -0.003(4)
C4 0.030(5) 0.031(5) 0.025(5) 0.007(4) 0.022(4) 0.011(4)
C5 0.032(5) 0.040(5) 0.032(5) -0.001(4) 0.024(4) 0.002(5)
C6 0.035(6) 0.023(5) 0.029(5) 0.004(4) 0.017(5) 0.009(4)
C7 0.040(6) 0.019(5) 0.027(5) 0.003(4) 0.017(4) 0.000(4)
C8 0.024(5) 0.021(4) 0.025(5) 0.011(4) 0.017(4) 0.008(4)
C9 0.024(5) 0.040(5) 0.043(6) 0.000(4) 0.028(5) 0.000(4)
C10 0.024(5) 0.010(4) 0.038(5) 0.004(4) 0.016(4) 0.001(3)
C11 0.017(4) 0.030(5) 0.036(5) 0.004(4) 0.005(4) 0.006(4)
C12 0.050(6) 0.013(4) 0.062(7) 0.001(4) 0.042(6) 0.008(4)
C13 0.050(7) 0.041(6) 0.042(6) 0.001(5) 0.034(6) 0.010(5)
C14 0.023(5) 0.031(5) 0.050(6) -0.004(5) 0.014(5) -0.013(4)
C15 0.062(8) 0.041(6) 0.045(6) 0.000(5) 0.034(6) 0.015(6)
C16 0.042(6) 0.020(5) 0.049(6) -0.003(5) 0.019(5) -0.014(5)

loop_
_atom_type_symbol
_atom_type_description
_atom_type_scat_dispersion_real
_atom_type_scat_dispersion_imag
_atom_type_scat_source
C C 0.0033 0.0016 'International Tables Vol C Tables 4.2.6.8 and 6.1.1.4'
N N 0.0061 0.0033 'International Tables Vol C Tables 4.2.6.8 and 6.1.1.4'
O O 0.0106 0.0060 'International Tables Vol C Tables 4.2.6.8 and 6.1.1.4'
U U -9.6767 9.6646 'International Tables Vol C Tables 4.2.6.8 and 6.1.1.4'

loop_
_geom_angle_atom_site_label_1
_geom_angle_atom_site_label_2
_geom_angle_atom_site_label_3
_geom_angle
_geom_angle_site_symmetry_1
_geom_angle_site_symmetry_3
O5 U1 O2 177.5(3) . .
O5 U1 O6 92.6(2) . 3_655
O2 U1 O6 88.9(2) . 3_655
O5 U1 O6 93.4(2) . .
O2 U1 O6 89.0(2) . .
O6 U1 O6 37.2(2) 3_655 .
O5 U1 O3 89.2(2) . .
O2 U1 O3 88.3(2) . .
O6 U1 O3 133.96(18) 3_655 .
O6 U1 O3 170.89(18) . .
O5 U1 O4 88.7(2) . .
O2 U1 O4 92.9(2) . .
O6 U1 O4 105.48(18) 3_655 .
O6 U1 O4 68.29(18) . .
O3 U1 O4 120.55(19) . .
O5 U1 O1 93.6(2) . .
O2 U1 O1 85.8(2) . .
O6 U1 O1 156.47(18) 3_655 .
O6 U1 O1 119.65(18) . .
O3 U1 O1 68.82(18) . .
O4 U1 O1 52.07(18) . .
O5 U1 N1 90.1(2) . .
O2 U1 N1 88.5(2) . .
O6 U1 N1 70.69(19) 3_655 .
O6 U1 N1 107.92(19) . .
O3 U1 N1 63.30(19) . .
O4 U1 N1 175.92(19) . .
O1 U1 N1 131.91(19) . .
C8 O1 U1 93.6(5) . .
C3 O3 U1 129.5(5) . .
C8 O4 U1 95.6(5) . .
O6 O6 U1 71.6(4) 3_655 3_655
O6 O6 U1 71.2(4) 3_655 .
U1 O6 U1 142.8(2) 3_655 .
C1 N1 C2 116.9(7) . .
C1 N1 U1 116.3(5) . .
C2 N1 U1 126.5(5) . .
C10 N2 C12 111.6(6) . .
C10 N2 C11 105.4(6) . .
C12 N2 C11 112.3(7) . .
C10 N2 C7 112.0(6) . .
C12 N2 C7 104.6(6) . .
C11 N2 C7 111.1(7) . .
N1 C1 C4 124.0(7) . .
N1 C1 C3 115.5(7) . .
C4 C1 C3 120.5(7) . .
C5 C2 N1 123.0(8) . .
O7 C3 O3 125.5(8) . .
O7 C3 C1 120.0(8) . .
O3 C3 C1 114.4(7) . .
C1 C4 C6 117.8(8) . .
C2 C5 C6 119.7(8) . .
C5 C6 C4 118.5(8) . .
C13 C7 N2 113.0(7) . .
O4 C8 O1 118.6(7) . .
O4 C8 C9 120.6(8) . .
O1 C8 C9 120.7(8) . .
N2 C10 C14 115.6(7) . .
N2 C11 C16 114.7(7) . .
C15 C12 N2 114.0(7) . .

loop_
_geom_bond_atom_site_label_1
_geom_bond_atom_site_label_2
_geom_bond_distance
_geom_bond_site_symmetry_2
U1 O5 1.781(5) .
U1 O2 1.784(5) .
U1 O6 2.321(5) 3_655
U1 O6 2.327(5) .
U1 O3 2.362(5) .
U1 O4 2.473(5) .
U1 O1 2.504(5) .
U1 N1 2.625(6) .
O1 C8 1.280(10) .
O3 C3 1.284(10) .
O4 C8 1.260(10) .
O6 O6 1.484(10) 3_655
O6 U1 2.321(5) 3_655
O7 C3 1.229(10) .
N1 C1 1.345(10) .
N1 C2 1.380(10) .
N2 C10 1.519(10) .
N2 C12 1.522(10) .
N2 C11 1.527(11) .
N2 C7 1.540(10) .
C1 C4 1.402(10) .
C1 C3 1.512(11) .
C2 C5 1.371(11) .
C4 C6 1.410(12) .
C5 C6 1.400(12) .
C7 C13 1.529(12) .
C8 C9 1.506(11) .
C10 C14 1.544(12) .
C11 C16 1.539(12) .
C12 C15 1.518(13) .

loop_
_geom_torsion_atom_site_label_1
_geom_torsion_atom_site_label_2
_geom_torsion_atom_site_label_3
_geom_torsion_atom_site_label_4
_geom_torsion
_geom_torsion_site_symmetry_1
_geom_torsion_site_symmetry_4
O5 U1 O1 C8 -84.8(5) . .
O2 U1 O1 C8 97.7(5) . .
O6 U1 O1 C8 20.3(7) 3_655 .
O6 U1 O1 C8 11.2(5) . .
O3 U1 O1 C8 -172.5(5) . .
O4 U1 O1 C8 0.7(4) . .
N1 U1 O1 C8 -178.1(4) . .
O5 U1 O3 C3 95.2(7) . .
O2 U1 O3 C3 -84.4(7) . .
O6 U1 O3 C3 2.4(8) 3_655 .
O6 U1 O3 C3 -11.4(16) . .
O4 U1 O3 C3 -176.8(6) . .
O1 U1 O3 C3 -170.6(7) . .
N1 U1 O3 C3 4.8(6) . .
O5 U1 O4 C8 94.9(5) . .
O2 U1 O4 C8 -83.1(5) . .
O6 U1 O4 C8 -172.7(5) 3_655 .
O6 U1 O4 C8 -170.9(5) . .
O3 U1 O4 C8 6.7(5) . .
O1 U1 O4 C8 -0.7(4) . .
N1 U1 O4 C8 167(2) . .
O5 U1 O6 O6 -89.9(5) . 3_655
O2 U1 O6 O6 89.4(5) . 3_655
O3 U1 O6 O6 16.4(16) . 3_655
O4 U1 O6 O6 -177.1(5) . 3_655
O1 U1 O6 O6 174.0(4) . 3_655
N1 U1 O6 O6 1.3(5) . 3_655
O5 U1 O6 U1 -89.9(5) . 3_655
O2 U1 O6 U1 89.4(5) . 3_655
O6 U1 O6 U1 0.0 3_655 3_655
O3 U1 O6 U1 16.4(16) . 3_655
O4 U1 O6 U1 -177.1(5) . 3_655
O1 U1 O6 U1 174.0(4) . 3_655
N1 U1 O6 U1 1.3(5) . 3_655
O5 U1 N1 C1 -97.5(6) . .
O2 U1 N1 C1 80.4(5) . .
O6 U1 N1 C1 169.7(6) 3_655 .
O6 U1 N1 C1 168.9(5) . .
O3 U1 N1 C1 -8.5(5) . .
O4 U1 N1 C1 -170(2) . .
O1 U1 N1 C1 -2.6(6) . .
O5 U1 N1 C2 89.7(7) . .
O2 U1 N1 C2 -92.3(7) . .
O6 U1 N1 C2 -3.0(6) 3_655 .
O6 U1 N1 C2 -3.9(7) . .
O3 U1 N1 C2 178.8(7) . .
O4 U1 N1 C2 18(3) . .
O1 U1 N1 C2 -175.3(6) . .
C2 N1 C1 C4 3.0(11) . .
U1 N1 C1 C4 -170.4(6) . .
C2 N1 C1 C3 -175.1(7) . .
U1 N1 C1 C3 11.5(8) . .
C1 N1 C2 C5 -2.2(12) . .
U1 N1 C2 C5 170.5(6) . .
U1 O3 C3 O7 177.8(6) . .
U1 O3 C3 C1 -0.7(10) . .
N1 C1 C3 O7 173.7(7) . .
C4 C1 C3 O7 -4.5(12) . .
N1 C1 C3 O3 -7.8(10) . .
C4 C1 C3 O3 174.0(7) . .
N1 C1 C4 C6 -1.5(12) . .
C3 C1 C4 C6 176.5(7) . .
N1 C2 C5 C6 -0.1(13) . .
C2 C5 C6 C4 1.7(13) . .
C1 C4 C6 C5 -0.9(12) . .
C10 N2 C7 C13 59.2(9) . .
C12 N2 C7 C13 -179.8(8) . .
C11 N2 C7 C13 -58.4(9) . .
U1 O4 C8 O1 1.2(8) . .
U1 O4 C8 C9 178.4(7) . .
U1 O1 C8 O4 -1.2(8) . .
U1 O1 C8 C9 -178.4(7) . .
C12 N2 C10 C14 -59.9(10) . .
C11 N2 C10 C14 177.9(8) . .
C7 N2 C10 C14 56.9(9) . .
C10 N2 C11 C16 -174.3(7) . .
C12 N2 C11 C16 64.0(10) . .
C7 N2 C11 C16 -52.8(9) . .
C10 N2 C12 C15 -58.6(10) . .
C11 N2 C12 C15 59.6(10) . .
C7 N2 C12 C15 -179.9(8) . .
